data_7126409
loop_
_publ_author_name
'Jing, Chang-Qing'
'Wu, Jia-Hang'
'Cao, Yao-Yao'
'Che, Hang-Xin'
'Zhao, Xian-Mei'
'Yue, Meng'
'Liao, Yuan-Yuan'
'Yue, Cheng-Yang'
'Lei, Xiao-Wu'

_publ_section_title
;
 A three-dimensional cuprous lead bromide framework with highly efficient
 and stable thermochromic luminescence properties.
;
_journal_issue 44
_journal_name_full 'Chemical communications (Cambridge, England)'
_journal_page_first 5925
_journal_page_last 5928
_journal_paper_doi 10.1039/d0cc01779e
_journal_volume 56
_journal_year 2020
_chemical_formula_sum 'C12 H28 Br12 Cu6 N4 Pb'
_chemical_formula_weight 1775.73
_space_group_IT_number 148
_space_group_name_Hall '-R 3'
_space_group_name_H-M_alt 'R -3 :H'
_symmetry_cell_setting hexagonal
_symmetry_space_group_name_H-M 'R -3 :H'
_atom_sites_solution_hydrogens geom
_atom_sites_solution_primary direct
_atom_sites_solution_secondary difmap
_audit_creation_method SHELXL-97
_audit_update_record
;
2020-02-07 deposited with the CCDC.	2020-04-17 downloaded from the CCDC.
;
_cell_angle_alpha 90.00
_cell_angle_beta 90.00
_cell_angle_gamma 120.00
_cell_formula_units_Z 3
_cell_length_a 11.4530(15)
_cell_length_b 11.4530(15)
_cell_length_c 22.637(3)
_cell_measurement_reflns_used 4809
_cell_measurement_temperature 296(2)
_cell_measurement_theta_max 27.53
_cell_measurement_theta_min 2.24
_cell_volume 2571.5(6)
_computing_cell_refinement 'Bruker SAINT'
_computing_data_collection 'Bruker APEX2'
_computing_data_reduction 'Bruker SAINT'
_computing_molecular_graphics 'Bruker SHELXTL'
_computing_publication_material 'Bruker SHELXTL'
_computing_structure_refinement 'SHELXL-97 (Sheldrick, 2008)'
_computing_structure_solution 'SHELXS-97 (Sheldrick, 2008)'
_diffrn_ambient_temperature 296(2)
_diffrn_measured_fraction_theta_full 0.998
_diffrn_measured_fraction_theta_max 0.998
_diffrn_measurement_device_type 'Bruker APEX-II CCD'
_diffrn_measurement_method 'phi and omega scans'
_diffrn_radiation_monochromator graphite
_diffrn_radiation_source 'fine-focus sealed tube'
_diffrn_radiation_type MoK\a
_diffrn_radiation_wavelength 0.71073
_diffrn_reflns_av_R_equivalents 0.0523
_diffrn_reflns_av_sigmaI/netI 0.0293
_diffrn_reflns_limit_h_max 14
_diffrn_reflns_limit_h_min -14
_diffrn_reflns_limit_k_max 14
_diffrn_reflns_limit_k_min -14
_diffrn_reflns_limit_l_max 29
_diffrn_reflns_limit_l_min -29
_diffrn_reflns_number 9703
_diffrn_reflns_theta_full 27.53
_diffrn_reflns_theta_max 27.53
_diffrn_reflns_theta_min 2.24
_exptl_absorpt_coefficient_mu 22.541
_exptl_absorpt_correction_T_max 0.3014
_exptl_absorpt_correction_T_min 0.2362
_exptl_absorpt_correction_type multi-scan
_exptl_absorpt_process_details 'SADABS; Bruker, 2000'
_exptl_crystal_colour orange
_exptl_crystal_density_diffrn 3.440
_exptl_crystal_density_method 'not measured'
_exptl_crystal_description block
_exptl_crystal_F_000 2412
_exptl_crystal_size_max 0.09
_exptl_crystal_size_mid 0.09
_exptl_crystal_size_min 0.07
_refine_diff_density_max 2.002
_refine_diff_density_min -0.959
_refine_diff_density_rms 0.155
_refine_ls_extinction_coef 0.00134(6)
_refine_ls_extinction_expression Fc^*^=kFc[1+0.001xFc^2^\l^3^/sin(2\q)]^-1/4^
_refine_ls_extinction_method SHELXL
_refine_ls_goodness_of_fit_ref 1.101
_refine_ls_hydrogen_treatment mixed
_refine_ls_matrix_type full
_refine_ls_number_parameters 56
_refine_ls_number_reflns 1313
_refine_ls_number_restraints 1
_refine_ls_restrained_S_all 1.101
_refine_ls_R_factor_all 0.0305
_refine_ls_R_factor_gt 0.0260
_refine_ls_shift/su_max 0.007
_refine_ls_shift/su_mean 0.001
_refine_ls_structure_factor_coef Fsqd
_refine_ls_weighting_details 'calc w=1/[\s^2^(Fo^2^)+(0.0292P)^2^+9.2760P] where P=(Fo^2^+2Fc^2^)/3'
_refine_ls_weighting_scheme calc
_refine_ls_wR_factor_gt 0.0616
_refine_ls_wR_factor_ref 0.0630
_reflns_number_gt 1176
_reflns_number_total 1313
_reflns_threshold_expression >2sigma(I)
_cod_data_source_file d0cc01779e2.cif
_cod_data_source_block Com_1
_cod_depositor_comments
;
The following automatic conversions were performed:

data item '_exptl_absorpt_correction_type' value 'Multi-scan' was
changed to 'multi-scan' in accordance with the
/home/data/users/saulius/crontab/automatic-downloads/rss-feeds/RSC/lib/dictionaries/cif_core.dic
dictionary named 'cif_core.dic' version 2.4.2 last updated on
2011-04-26.

Automatic conversion script
Id: cif_fix_values 7556 2019-12-06 15:28:31Z antanas 

 Adding full bibliography for 7126409.cif.
;
_cod_original_sg_symbol_H-M R-3
_cod_database_code 7126409

loop_
_symmetry_equiv_pos_as_xyz
'x, y, z'
'-y, x-y, z'
'-x+y, -x, z'
'x+2/3, y+1/3, z+1/3'
'-y+2/3, x-y+1/3, z+1/3'
'-x+y+2/3, -x+1/3, z+1/3'
'x+1/3, y+2/3, z+2/3'
'-y+1/3, x-y+2/3, z+2/3'
'-x+y+1/3, -x+2/3, z+2/3'
'-x, -y, -z'
'y, -x+y, -z'
'x-y, x, -z'
'-x+2/3, -y+1/3, -z+1/3'
'y+2/3, -x+y+1/3, -z+1/3'
'x-y+2/3, x+1/3, -z+1/3'
'-x+1/3, -y+2/3, -z+2/3'
'y+1/3, -x+y+2/3, -z+2/3'
'x-y+1/3, x+2/3, -z+2/3'

loop_
_atom_site_label
_atom_site_type_symbol
_atom_site_fract_x
_atom_site_fract_y
_atom_site_fract_z
_atom_site_U_iso_or_equiv
_atom_site_adp_type
_atom_site_occupancy
_atom_site_symmetry_multiplicity
_atom_site_calc_flag
_atom_site_refinement_flags
_atom_site_disorder_assembly
_atom_site_disorder_group
Pb1 Pb 0.0000 0.0000 0.0000 0.02221(14) Uani 1 6 d S . .
Cu1 Cu 0.17708(7) -0.25051(8) 0.12676(4) 0.0486(2) Uani 1 1 d . . .
Br1 Br 0.41148(4) -0.09887(5) 0.09417(2) 0.02878(15) Uani 1 1 d . . .
Br2 Br 0.01915(5) -0.19517(5) 0.08237(2) 0.03560(16) Uani 1 1 d . . .
N2 N 0.0000 0.0000 0.2006(3) 0.0243(13) Uani 1 3 d SD . .
N1 N 0.0000 0.0000 0.3105(3) 0.0275(14) Uani 1 3 d S . .
H1A H 0.0000 0.0000 0.3507 0.033 Uiso 1 3 calc SR . .
C2 C -0.0865(5) -0.1419(4) 0.2218(2) 0.0293(10) Uani 1 1 d . . .
H2A H -0.0533 -0.1986 0.2060 0.035 Uiso 1 1 calc R . .
H2B H -0.1785 -0.1770 0.2082 0.035 Uiso 1 1 calc R . .
C1 C -0.0827(6) -0.1427(5) 0.2889(2) 0.0386(12) Uani 1 1 d . . .
H1B H -0.1736 -0.1829 0.3045 0.046 Uiso 1 1 calc R . .
H1C H -0.0432 -0.1957 0.3023 0.046 Uiso 1 1 calc R . .
H2 H 0.0000 0.0000 0.1609(5) 0.046 Uiso 1 3 d SD . .

loop_
_atom_site_aniso_label
_atom_site_aniso_U_11
_atom_site_aniso_U_22
_atom_site_aniso_U_33
_atom_site_aniso_U_23
_atom_site_aniso_U_13
_atom_site_aniso_U_12
Pb1 0.02276(17) 0.02276(17) 0.0211(2) 0.000 0.000 0.01138(8)
Cu1 0.0415(4) 0.0551(5) 0.0537(5) 0.0031(3) -0.0003(3) 0.0275(4)
Br1 0.0259(3) 0.0281(3) 0.0289(3) -0.00198(17) -0.00204(17) 0.01094(19)
Br2 0.0439(3) 0.0323(3) 0.0378(3) 0.0068(2) -0.0039(2) 0.0244(2)
N2 0.025(2) 0.025(2) 0.023(3) 0.000 0.000 0.0126(10)
N1 0.031(2) 0.031(2) 0.021(3) 0.000 0.000 0.0154(11)
C2 0.033(3) 0.023(2) 0.031(2) -0.0039(19) 0.0017(19) 0.013(2)
C1 0.050(3) 0.025(2) 0.030(2) 0.004(2) 0.010(2) 0.011(2)

loop_
_atom_type_symbol
_atom_type_description
_atom_type_scat_dispersion_real
_atom_type_scat_dispersion_imag
_atom_type_scat_source
C C 0.0033 0.0016 'International Tables Vol C Tables 4.2.6.8 and 6.1.1.4'
H H 0.0000 0.0000 'International Tables Vol C Tables 4.2.6.8 and 6.1.1.4'
N N 0.0061 0.0033 'International Tables Vol C Tables 4.2.6.8 and 6.1.1.4'
Br Br -0.2901 2.4595 'International Tables Vol C Tables 4.2.6.8 and 6.1.1.4'
Pb Pb -3.3944 10.1111 'International Tables Vol C Tables 4.2.6.8 and 6.1.1.4'
Cu Cu 0.3201 1.2651 'International Tables Vol C Tables 4.2.6.8 and 6.1.1.4'

loop_
_geom_angle_atom_site_label_1
_geom_angle_atom_site_label_2
_geom_angle_atom_site_label_3
_geom_angle
_geom_angle_site_symmetry_1
_geom_angle_site_symmetry_3
_geom_angle_publ_flag
Br2 Pb1 Br2 180.00(3) 12 3 ?
Br2 Pb1 Br2 94.517(16) 12 . ?
Br2 Pb1 Br2 85.483(16) 3 . ?
Br2 Pb1 Br2 94.516(16) 12 2 ?
Br2 Pb1 Br2 85.484(16) 3 2 ?
Br2 Pb1 Br2 85.484(16) . 2 ?
Br2 Pb1 Br2 85.484(16) 12 11 ?
Br2 Pb1 Br2 94.516(16) 3 11 ?
Br2 Pb1 Br2 94.516(16) . 11 ?
Br2 Pb1 Br2 180.00(2) 2 11 ?
Br2 Pb1 Br2 85.483(16) 12 10 ?
Br2 Pb1 Br2 94.517(16) 3 10 ?
Br2 Pb1 Br2 180.0 . 10 ?
Br2 Pb1 Br2 94.517(16) 2 10 ?
Br2 Pb1 Br2 85.483(16) 11 10 ?
Br2 Cu1 Br1 112.61(3) . . ?
Br2 Cu1 Br1 104.88(3) . 2_545 ?
Br1 Cu1 Br1 110.25(3) . 2_545 ?
Br2 Cu1 Br1 115.41(3) . 15_445 ?
Br1 Cu1 Br1 107.58(3) . 15_445 ?
Br1 Cu1 Br1 105.82(3) 2_545 15_445 ?
Br2 Cu1 Cu1 132.20(3) . 14 ?
Br1 Cu1 Cu1 54.255(19) . 14 ?
Br1 Cu1 Cu1 122.91(2) 2_545 14 ?
Br1 Cu1 Cu1 53.35(3) 15_445 14 ?
Br2 Cu1 Cu1 123.49(3) . 15_445 ?
Br1 Cu1 Cu1 123.78(2) . 15_445 ?
Br1 Cu1 Cu1 53.855(19) 2_545 15_445 ?
Br1 Cu1 Cu1 51.99(3) 15_445 15_445 ?
Cu1 Cu1 Cu1 87.69(4) 14 15_445 ?
Cu1 Br1 Cu1 113.09(3) . 3_655 ?
Cu1 Br1 Cu1 73.75(3) . 14 ?
Cu1 Br1 Cu1 72.80(3) 3_655 14 ?
Cu1 Br2 Pb1 142.86(3) . . ?
C2 N2 C2 110.3(3) . 2 ?
C2 N2 C2 110.3(3) . 3 ?
C2 N2 C2 110.3(3) 2 3 ?
C2 N2 H2 108.7(3) . . ?
C2 N2 H2 108.7(3) 2 . ?
C2 N2 H2 108.7(3) 3 . ?
C1 N1 C1 109.9(3) 3 . ?
C1 N1 C1 109.9(3) 3 2 ?
C1 N1 C1 109.9(3) . 2 ?
C1 N1 H1A 109.0 3 . ?
C1 N1 H1A 109.0 . . ?
C1 N1 H1A 109.0 2 . ?
N2 C2 C1 108.7(4) . . ?
N2 C2 H2A 110.0 . . ?
C1 C2 H2A 110.0 . . ?
N2 C2 H2B 110.0 . . ?
C1 C2 H2B 110.0 . . ?
H2A C2 H2B 108.3 . . ?
N1 C1 C2 108.9(4) . . ?
N1 C1 H1B 109.9 . . ?
C2 C1 H1B 109.9 . . ?
N1 C1 H1C 109.9 . . ?
C2 C1 H1C 109.9 . . ?
H1B C1 H1C 108.3 . . ?

loop_
_geom_bond_atom_site_label_1
_geom_bond_atom_site_label_2
_geom_bond_distance
_geom_bond_site_symmetry_2
_geom_bond_publ_flag
Pb1 Br2 3.0020(5) 12 ?
Pb1 Br2 3.0020(5) 3 ?
Pb1 Br2 3.0020(5) . ?
Pb1 Br2 3.0020(5) 2 ?
Pb1 Br2 3.0020(5) 11 ?
Pb1 Br2 3.0020(5) 10 ?
Cu1 Br2 2.4144(9) . ?
Cu1 Br1 2.4709(9) . ?
Cu1 Br1 2.5287(10) 2_545 ?
Cu1 Br1 2.5452(10) 15_445 ?
Cu1 Cu1 3.0108(11) 14 ?
Cu1 Cu1 3.0108(11) 15_445 ?
Br1 Cu1 2.5287(9) 3_655 ?
Br1 Cu1 2.5452(10) 14 ?
N2 C2 1.497(5) . ?
N2 C2 1.497(5) 2 ?
N2 C2 1.497(5) 3 ?
N2 H2 0.898(10) . ?
N1 C1 1.503(5) 3 ?
N1 C1 1.503(5) . ?
N1 C1 1.503(5) 2 ?
N1 H1A 0.9100 . ?
C2 C1 1.520(7) . ?
C2 H2A 0.9700 . ?
C2 H2B 0.9700 . ?
C1 H1B 0.9700 . ?
C1 H1C 0.9700 . ?
